data_9001881
loop_
_publ_author_name
'Fleet M E'
'Pan Y'

_publ_section_title
;
 Site preference of rare earth elements in fluorapatite: Binary (LREE+HREE)-
 substituted crystals
 Sample: Eu,Lu-FAp
;
_journal_name_full 'American Mineralogist'
_journal_page_first 870
_journal_page_last 877
_journal_volume 82
_journal_year 1997
_chemical_formula_sum 'Ca5 F O12 P3'
_chemical_name_mineral Fluorapatite
_space_group_IT_number 176
_symmetry_space_group_name_Hall '-P 6c'
_symmetry_space_group_name_H-M 'P 63/m'
_cell_angle_alpha 90
_cell_angle_beta 90
_cell_angle_gamma 120
_cell_length_a 9.3812
_cell_length_b 9.3812
_cell_length_c 6.8867
_cell_formula_units_Z 2
_cell_volume 524.878
_cod_original_formula_sum 'Ca5 P3 O12 F'
_cod_database_code 9001881

loop_
_symmetry_equiv_pos_as_xyz
x,y,z
-x+y,-x,1/2-z
x-y,x,1/2+z
y,-x+y,-z
-y,x-y,z
x,y,1/2-z
-x,-y,1/2+z
x-y,x,-z
-x+y,-x,z
-y,x-y,1/2-z
y,-x+y,1/2+z
-x,-y,-z

loop_
_atom_site_label
_atom_site_fract_x
_atom_site_fract_y
_atom_site_fract_z
_atom_site_U_iso_or_equiv
Ca1 0.66667 0.33333 0.00070 0.01013
Ca2 0.99206 0.24255 0.25000 0.00798
P 0.36854 0.39764 0.25000 0.00623
O1 0.48430 0.32580 0.25000 0.01203
O2 0.46650 0.58700 0.25000 0.01482
O3 0.25660 0.34140 0.07060 0.01469
F 0.00000 0.00000 0.25000 0.03255

loop_
_cod_related_entry_id
_cod_related_entry_database
_cod_related_entry_code
1 AMCSD 0001937
2 AMCSD 0001941

loop_
_[local]_alternative_name_id
_[local]_alternative_name_type
_[local]_alternative_name_source
_[local]_alternative_name_source_id
_[local]_alternative_name_value
1 mineral AMCSD 0001937 "Fluorapatite"
2 mineral AMCSD 0001941 "Apatite-(CaF)"

_database_code_amcsd 0001937
